data_4082282
loop_
_publ_author_name
'Vattier, Florencia'
'Salazar, Ver\'onica'
'Paneque, Margarita'
'Poveda, Manuel L.'
'\'Alvarez, Eleuterio'

_publ_section_title
;
 Tautomerization of Pyridine and 2-Substituted Pyridines to Pyridylidene
 Ligands by the Iridium(I)--Diene Complex
 TpMe2Ir(\h4-CH2&#x2550;C(Me)C(Me)&#x2550;CH2)
;
_journal_issue 2
_journal_name_full Organometallics
_journal_page_first 498
_journal_paper_doi 10.1021/om400968s
_journal_volume 33
_journal_year 2014
_chemical_formula_moiety 'C26 H37 B Ir N7'
_chemical_formula_sum 'C26 H37 B Ir N7'
_chemical_formula_weight 650.64
_chemical_name_systematic
; 
 ? 
;
_space_group_IT_number 19
_symmetry_cell_setting orthorhombic
_symmetry_space_group_name_Hall 'P 2ac 2ab'
_symmetry_space_group_name_H-M 'P 21 21 21'
_atom_sites_solution_hydrogens geom
_atom_sites_solution_primary direct
_atom_sites_solution_secondary difmap
_audit_creation_method SHELXL-97
_cell_angle_alpha 90.00
_cell_angle_beta 90.00
_cell_angle_gamma 90.00
_cell_formula_units_Z 4
_cell_length_a 10.4723(6)
_cell_length_b 14.5591(7)
_cell_length_c 17.0061(9)
_cell_measurement_reflns_used 9995
_cell_measurement_temperature 173(2)
_cell_measurement_theta_max 21.97
_cell_measurement_theta_min 2.28
_cell_volume 2592.9(2)
_computing_cell_refinement 'APEX2 Software Suite (Bruker, 2007)'
_computing_data_collection 'APEX2 Software Suite (Bruker, 2007)'
_computing_data_reduction 'APEX2 Software Suite (Bruker, 2007)'
_computing_molecular_graphics 'SHELXTL (Sheldrick, 2008)'
_computing_publication_material 'SHELXTL and publCIF (Westrip, 2010)'
_computing_structure_refinement 'SHELXL97 (Sheldrick, 2008)'
_computing_structure_solution 'SIR2002 (Burla et al., 2003)'
_diffrn_ambient_temperature 173(2)
_diffrn_detector_area_resol_mean 8.26
_diffrn_measured_fraction_theta_full 0.997
_diffrn_measured_fraction_theta_max 0.997
_diffrn_measurement_device_type
;
 Bruker-Nonius X8kappa APEX II CCD area detector'
;
_diffrn_measurement_method 'phi and omega scans with narrow frames'
_diffrn_radiation_monochromator graphite
_diffrn_radiation_source 'fine-focus sealed tube'
_diffrn_radiation_type MoK\a
_diffrn_radiation_wavelength 0.71073
_diffrn_reflns_av_R_equivalents 0.0737
_diffrn_reflns_av_sigmaI/netI 0.0580
_diffrn_reflns_limit_h_max 11
_diffrn_reflns_limit_h_min -14
_diffrn_reflns_limit_k_max 20
_diffrn_reflns_limit_k_min -20
_diffrn_reflns_limit_l_max 24
_diffrn_reflns_limit_l_min -22
_diffrn_reflns_number 58266
_diffrn_reflns_theta_full 30.57
_diffrn_reflns_theta_max 30.57
_diffrn_reflns_theta_min 1.84
_diffrn_standards_decay_% 0
_exptl_absorpt_coefficient_mu 5.178
_exptl_absorpt_correction_T_max 0.6821
_exptl_absorpt_correction_T_min 0.5525
_exptl_absorpt_correction_type multi-scan
_exptl_absorpt_process_details
;
program SADABS, Bruker (2001).
;
_exptl_crystal_colour yellow
_exptl_crystal_density_diffrn 1.667
_exptl_crystal_density_method 'not measured'
_exptl_crystal_description plate
_exptl_crystal_F_000 1296
_exptl_crystal_size_max 0.13
_exptl_crystal_size_mid 0.10
_exptl_crystal_size_min 0.08
_refine_diff_density_max 2.292
_refine_diff_density_min -2.831
_refine_diff_density_rms 0.171
_refine_ls_abs_structure_details 'Flack H D (1983), Acta Cryst. A39, 876-881'
_refine_ls_abs_structure_Flack 0.269(15)
_refine_ls_extinction_method none
_refine_ls_goodness_of_fit_ref 1.107
_refine_ls_hydrogen_treatment constr
_refine_ls_matrix_type full
_refine_ls_number_parameters 325
_refine_ls_number_reflns 7921
_refine_ls_number_restraints 0
_refine_ls_restrained_S_all 1.107
_refine_ls_R_factor_all 0.0913
_refine_ls_R_factor_gt 0.0549
_refine_ls_shift/su_max 0.002
_refine_ls_shift/su_mean 0.000
_refine_ls_structure_factor_coef Fsqd
_refine_ls_weighting_details 'calc w=1/[\s^2^(Fo^2^)+(0.0472P)^2^+9.2271P] where P=(Fo^2^+2Fc^2^)/3'
_refine_ls_weighting_scheme calc
_refine_ls_wR_factor_gt 0.1122
_refine_ls_wR_factor_ref 0.1267
_reflns_number_gt 5809
_reflns_number_total 7921
_reflns_threshold_expression >2sigma(I)
_cod_data_source_file om400968s_si_002.cif
_cod_data_source_block epi-10a
_cod_depositor_comments
;
The following automatic conversions were performed:

'_symmetry_cell_setting' value 'Orthorhombic' changed to
'orthorhombic' according to
/usr/data/users/saulius/automatic-downloads/current/ACS/lib/dictionaries/cif_core.dic
dictionary named 'cif_core.dic' version 2.4.2 from 2011-04-26.

Automatic conversion script
Id: cif_fix_values 2281 2013-09-26 08:29:07Z andrius 
;
_cod_original_sg_symbol_H-M 'P 212121'
_cod_database_code 4082282

loop_
_symmetry_equiv_pos_as_xyz
'x, y, z'
'-x+1/2, -y, z+1/2'
'-x, y+1/2, -z+1/2'
'x+1/2, -y+1/2, -z'

loop_
_atom_site_label
_atom_site_type_symbol
_atom_site_fract_x
_atom_site_fract_y
_atom_site_fract_z
_atom_site_U_iso_or_equiv
_atom_site_adp_type
_atom_site_occupancy
_atom_site_symmetry_multiplicity
_atom_site_calc_flag
_atom_site_refinement_flags
Ir1 Ir 0.60132(3) 0.58384(2) 0.65329(2) 0.04094(10) Uani 1 1 d U
N1 N 0.5902(9) 0.6262(5) 0.5323(4) 0.0459(12) Uani 1 1 d U
N2 N 0.5184(7) 0.5752(5) 0.4828(4) 0.0425(11) Uani 1 1 d U
N3 N 0.3986(7) 0.5598(4) 0.6480(4) 0.0385(10) Uani 1 1 d U
N4 N 0.3516(7) 0.5222(4) 0.5801(4) 0.0361(10) Uani 1 1 d U
N5 N 0.6233(7) 0.4458(4) 0.6049(4) 0.0364(11) Uani 1 1 d U
N6 N 0.5389(6) 0.4205(5) 0.5485(4) 0.0359(10) Uani 1 1 d U
N7 N 0.6707(10) 0.6185(8) 0.8088(6) 0.0726(15) Uani 1 1 d U
C1 C 0.6418(10) 0.6934(7) 0.4869(6) 0.0536(15) Uani 1 1 d U
C2 C 0.6013(12) 0.6821(6) 0.4088(6) 0.0544(15) Uani 1 1 d U
H2 H 0.6248 0.7188 0.3650 0.065 Uiso 1 1 calc R
C3 C 0.5211(10) 0.6076(6) 0.4083(6) 0.0478(14) Uani 1 1 d U
C4 C 0.7318(12) 0.7666(8) 0.5173(8) 0.069(3) Uani 1 1 d U
H4A H 0.6834 0.8224 0.5294 0.104 Uiso 1 1 calc R
H4B H 0.7962 0.7802 0.4772 0.104 Uiso 1 1 calc R
H4C H 0.7741 0.7444 0.5651 0.104 Uiso 1 1 calc R
C5 C 0.4552(11) 0.5647(7) 0.3413(6) 0.059(2) Uani 1 1 d U
H5A H 0.4809 0.5001 0.3372 0.089 Uiso 1 1 calc R
H5B H 0.4782 0.5970 0.2928 0.089 Uiso 1 1 calc R
H5C H 0.3627 0.5683 0.3492 0.089 Uiso 1 1 calc R
C6 C 0.2991(9) 0.5727(6) 0.6964(5) 0.0442(13) Uani 1 1 d U
C7 C 0.1871(9) 0.5388(5) 0.6611(6) 0.0416(13) Uani 1 1 d U
H7 H 0.1044 0.5355 0.6840 0.050 Uiso 1 1 calc R
C8 C 0.2222(9) 0.5111(6) 0.5859(6) 0.0410(13) Uani 1 1 d U
C9 C 0.3084(11) 0.6101(8) 0.7763(6) 0.057(2) Uani 1 1 d U
H9A H 0.3963 0.6040 0.7952 0.086 Uiso 1 1 calc R
H9B H 0.2508 0.5761 0.8112 0.086 Uiso 1 1 calc R
H9C H 0.2842 0.6751 0.7757 0.086 Uiso 1 1 calc R
C10 C 0.1446(9) 0.4701(7) 0.5225(6) 0.051(2) Uani 1 1 d U
H10A H 0.1490 0.5092 0.4757 0.076 Uiso 1 1 calc R
H10B H 0.0557 0.4649 0.5399 0.076 Uiso 1 1 calc R
H10C H 0.1778 0.4089 0.5098 0.076 Uiso 1 1 calc R
C11 C 0.6929(9) 0.3722(6) 0.6223(5) 0.0387(13) Uani 1 1 d U
C12 C 0.6500(8) 0.2986(6) 0.5759(5) 0.0393(13) Uani 1 1 d U
H12 H 0.6831 0.2378 0.5756 0.047 Uiso 1 1 calc R
C13 C 0.5522(8) 0.3310(5) 0.5315(5) 0.0357(13) Uani 1 1 d U
C14 C 0.8009(10) 0.3724(7) 0.6801(6) 0.051(2) Uani 1 1 d U
H14A H 0.8784 0.3953 0.6544 0.077 Uiso 1 1 calc R
H14B H 0.8156 0.3098 0.6992 0.077 Uiso 1 1 calc R
H14C H 0.7793 0.4124 0.7246 0.077 Uiso 1 1 calc R
C15 C 0.4706(10) 0.2818(6) 0.4736(6) 0.048(2) Uani 1 1 d U
H15A H 0.3818 0.2824 0.4917 0.072 Uiso 1 1 calc R
H15B H 0.4999 0.2181 0.4687 0.072 Uiso 1 1 calc R
H15C H 0.4765 0.3123 0.4224 0.072 Uiso 1 1 calc R
C16 C 0.6140(11) 0.5508(8) 0.7629(6) 0.0593(15) Uani 1 1 d U
C17 C 0.5849(13) 0.4694(9) 0.8030(6) 0.0649(17) Uani 1 1 d U
H17 H 0.5434 0.4220 0.7744 0.078 Uiso 1 1 calc R
C18 C 0.6124(14) 0.4534(10) 0.8813(7) 0.0750(19) Uani 1 1 d U
H18 H 0.5926 0.3969 0.9065 0.090 Uiso 1 1 calc R
C19 C 0.6727(13) 0.5279(11) 0.9218(8) 0.080(2) Uani 1 1 d U
H19 H 0.6979 0.5203 0.9750 0.095 Uiso 1 1 calc R
C20 C 0.6951(14) 0.6111(10) 0.8843(7) 0.0800(19) Uani 1 1 d U
H20 H 0.7275 0.6620 0.9129 0.096 Uiso 1 1 calc R
C21 C 0.5883(12) 0.7121(7) 0.7048(7) 0.0647(17) Uani 1 1 d U
H21A H 0.6040 0.7616 0.6660 0.078 Uiso 1 1 calc R
H21B H 0.5037 0.7216 0.7294 0.078 Uiso 1 1 calc R
C22 C 0.6923(13) 0.7084(9) 0.7654(8) 0.0728(15) Uani 1 1 d U
C23 C 0.8171(12) 0.6921(9) 0.7166(8) 0.0738(18) Uani 1 1 d U
H23 H 0.8230 0.7466 0.6810 0.089 Uiso 1 1 calc R
C24 C 0.7951(10) 0.6119(7) 0.6621(7) 0.0642(19) Uani 1 1 d U
H24A H 0.8404 0.5571 0.6825 0.077 Uiso 1 1 calc R
H24B H 0.8299 0.6263 0.6094 0.077 Uiso 1 1 calc R
C25 C 0.6917(15) 0.7962(10) 0.8183(8) 0.088(3) Uani 1 1 d U
H25A H 0.7153 0.8497 0.7866 0.131 Uiso 1 1 calc R
H25B H 0.7532 0.7885 0.8612 0.131 Uiso 1 1 calc R
H25C H 0.6060 0.8053 0.8402 0.131 Uiso 1 1 calc R
C26 C 0.9339(12) 0.6936(10) 0.7609(9) 0.087(3) Uani 1 1 d U
H26A H 0.9214 0.6609 0.8107 0.131 Uiso 1 1 calc R
H26B H 0.9582 0.7574 0.7717 0.131 Uiso 1 1 calc R
H26C H 1.0016 0.6635 0.7306 0.131 Uiso 1 1 calc R
B1 B 0.4438(10) 0.4920(6) 0.5136(6) 0.0369(11) Uani 1 1 d U
H1 H 0.3942 0.4634 0.4697 0.044 Uiso 1 1 calc R

loop_
_atom_site_aniso_label
_atom_site_aniso_U_11
_atom_site_aniso_U_22
_atom_site_aniso_U_33
_atom_site_aniso_U_23
_atom_site_aniso_U_13
_atom_site_aniso_U_12
Ir1 0.04327(15) 0.03177(13) 0.04779(16) -0.01181(15) -0.00235(18) -0.00459(16)
N1 0.056(3) 0.029(2) 0.052(2) 0.001(2) 0.002(2) -0.010(2)
N2 0.051(3) 0.031(2) 0.045(2) 0.002(2) 0.002(2) -0.005(2)
N3 0.0449(19) 0.028(2) 0.043(2) -0.006(2) 0.000(2) 0.003(2)
N4 0.043(2) 0.022(2) 0.043(2) -0.002(2) -0.0026(18) -0.0012(19)
N5 0.042(3) 0.031(2) 0.036(2) -0.0032(18) 0.001(2) 0.0003(19)
N6 0.042(2) 0.0271(19) 0.038(2) -0.0026(19) -0.0025(19) -0.001(2)
N7 0.070(3) 0.089(3) 0.059(3) -0.031(2) -0.009(3) -0.003(3)
C1 0.066(4) 0.034(3) 0.061(3) 0.004(2) 0.004(3) -0.012(3)
C2 0.069(4) 0.036(3) 0.058(3) 0.009(3) 0.007(3) -0.007(3)
C3 0.060(3) 0.034(3) 0.050(3) 0.005(2) 0.003(3) -0.003(3)
C4 0.081(7) 0.044(5) 0.083(6) 0.008(5) -0.002(5) -0.024(4)
C5 0.083(6) 0.048(5) 0.045(4) 0.003(4) 0.000(4) -0.003(4)
C6 0.049(3) 0.033(3) 0.051(3) -0.004(3) 0.006(2) 0.000(3)
C7 0.044(3) 0.027(3) 0.054(3) 0.007(3) 0.004(3) -0.003(3)
C8 0.043(3) 0.028(3) 0.052(3) 0.002(3) -0.002(2) -0.001(3)
C9 0.056(5) 0.065(6) 0.051(4) -0.010(4) 0.007(4) 0.000(4)
C10 0.041(4) 0.055(5) 0.057(5) -0.001(4) -0.007(4) -0.005(4)
C11 0.042(3) 0.033(2) 0.041(3) -0.003(2) -0.001(2) 0.003(2)
C12 0.045(3) 0.030(2) 0.043(3) 0.000(2) 0.001(2) 0.002(2)
C13 0.044(3) 0.028(2) 0.035(3) -0.003(2) 0.001(2) 0.000(2)
C14 0.045(4) 0.049(5) 0.059(5) -0.006(4) -0.008(3) 0.006(4)
C15 0.062(5) 0.033(4) 0.049(5) -0.011(3) -0.007(4) -0.003(4)
C16 0.058(4) 0.074(3) 0.046(2) -0.021(2) -0.008(3) 0.004(3)
C17 0.065(4) 0.082(4) 0.047(3) -0.007(3) -0.009(4) 0.010(4)
C18 0.073(4) 0.099(4) 0.053(3) -0.009(3) -0.010(4) 0.013(4)
C19 0.075(4) 0.108(5) 0.056(3) -0.023(3) -0.010(4) 0.012(4)
C20 0.077(4) 0.105(4) 0.058(3) -0.031(3) -0.011(4) 0.004(4)
C21 0.067(4) 0.055(3) 0.072(4) -0.035(3) 0.000(4) -0.009(3)
C22 0.071(3) 0.077(3) 0.071(3) -0.037(2) -0.005(3) -0.010(3)
C23 0.065(3) 0.078(4) 0.079(4) -0.036(3) -0.007(3) -0.013(3)
C24 0.053(3) 0.064(4) 0.076(4) -0.027(4) -0.006(3) -0.010(3)
C25 0.092(7) 0.093(5) 0.077(6) -0.051(5) 0.006(5) -0.017(6)
C26 0.069(4) 0.100(7) 0.093(7) -0.035(6) -0.011(5) -0.013(6)
B1 0.045(3) 0.025(2) 0.040(2) -0.001(2) -0.003(2) -0.002(2)

loop_
_atom_type_symbol
_atom_type_description
_atom_type_scat_dispersion_real
_atom_type_scat_dispersion_imag
_atom_type_scat_source
C C 0.0033 0.0016 'International Tables Vol C Tables 4.2.6.8 and 6.1.1.4'
H H 0.0000 0.0000 'International Tables Vol C Tables 4.2.6.8 and 6.1.1.4'
B B 0.0013 0.0007 'International Tables Vol C Tables 4.2.6.8 and 6.1.1.4'
N N 0.0061 0.0033 'International Tables Vol C Tables 4.2.6.8 and 6.1.1.4'
Ir Ir -1.4442 7.9887 'International Tables Vol C Tables 4.2.6.8 and 6.1.1.4'

loop_
_geom_angle_atom_site_label_1
_geom_angle_atom_site_label_2
_geom_angle_atom_site_label_3
_geom_angle
C16 Ir1 C21 79.7(5)
C16 Ir1 C24 84.9(5)
C21 Ir1 C24 81.7(5)
C16 Ir1 N1 177.6(4)
C21 Ir1 N1 98.2(4)
C24 Ir1 N1 93.8(4)
C16 Ir1 N3 93.9(4)
C21 Ir1 N3 95.7(4)
C24 Ir1 N3 177.3(4)
N1 Ir1 N3 87.3(3)
C16 Ir1 N5 97.3(4)
C21 Ir1 N5 176.4(4)
C24 Ir1 N5 96.0(3)
N1 Ir1 N5 84.8(3)
N3 Ir1 N5 86.5(3)
N2 N1 C1 105.3(7)
N2 N1 Ir1 117.9(5)
C1 N1 Ir1 136.7(7)
N1 N2 C3 112.3(7)
N1 N2 B1 120.3(7)
C3 N2 B1 127.3(8)
C6 N3 N4 107.1(7)
C6 N3 Ir1 135.9(6)
N4 N3 Ir1 117.0(5)
C8 N4 N3 110.0(7)
C8 N4 B1 129.5(8)
N3 N4 B1 120.3(7)
C11 N5 N6 107.2(6)
C11 N5 Ir1 135.7(6)
N6 N5 Ir1 116.6(5)
C13 N6 N5 110.4(7)
C13 N6 B1 129.3(7)
N5 N6 B1 120.3(7)
C20 N7 C16 125.0(13)
C20 N7 C22 121.1(11)
C16 N7 C22 113.7(9)
N1 C1 C2 109.4(9)
N1 C1 C4 124.1(10)
C2 C1 C4 126.5(9)
C3 C2 C1 106.5(9)
C3 C2 H2 126.8
C1 C2 H2 126.8
N2 C3 C2 106.4(9)
N2 C3 C5 124.6(8)
C2 C3 C5 128.9(9)
C1 C4 H4A 109.5
C1 C4 H4B 109.5
H4A C4 H4B 109.5
C1 C4 H4C 109.5
H4A C4 H4C 109.5
H4B C4 H4C 109.5
C3 C5 H5A 109.5
C3 C5 H5B 109.5
H5A C5 H5B 109.5
C3 C5 H5C 109.5
H5A C5 H5C 109.5
H5B C5 H5C 109.5
N3 C6 C7 109.7(8)
N3 C6 C9 124.7(9)
C7 C6 C9 125.4(9)
C8 C7 C6 105.8(8)
C8 C7 H7 127.1
C6 C7 H7 127.1
N4 C8 C7 107.2(8)
N4 C8 C10 122.6(9)
C7 C8 C10 130.0(9)
C6 C9 H9A 109.5
C6 C9 H9B 109.5
H9A C9 H9B 109.5
C6 C9 H9C 109.5
H9A C9 H9C 109.5
H9B C9 H9C 109.5
C8 C10 H10A 109.5
C8 C10 H10B 109.5
H10A C10 H10B 109.5
C8 C10 H10C 109.5
H10A C10 H10C 109.5
H10B C10 H10C 109.5
N5 C11 C12 108.3(8)
N5 C11 C14 123.9(8)
C12 C11 C14 127.7(8)
C13 C12 C11 106.7(8)
C13 C12 H12 126.6
C11 C12 H12 126.6
N6 C13 C12 107.3(7)
N6 C13 C15 123.4(8)
C12 C13 C15 129.3(8)
C11 C14 H14A 109.5
C11 C14 H14B 109.5
H14A C14 H14B 109.5
C11 C14 H14C 109.5
H14A C14 H14C 109.5
H14B C14 H14C 109.5
C13 C15 H15A 109.5
C13 C15 H15B 109.5
H15A C15 H15B 109.5
C13 C15 H15C 109.5
H15A C15 H15C 109.5
H15B C15 H15C 109.5
N7 C16 C17 114.8(10)
N7 C16 Ir1 113.3(9)
C17 C16 Ir1 131.8(8)
C18 C17 C16 124.5(12)
C18 C17 H17 117.7
C16 C17 H17 117.7
C17 C18 C19 115.2(14)
C17 C18 H18 122.4
C19 C18 H18 122.4
C20 C19 C18 121.0(12)
C20 C19 H19 119.5
C18 C19 H19 119.5
N7 C20 C19 119.2(13)
N7 C20 H20 120.4
C19 C20 H20 120.4
C22 C21 Ir1 102.1(8)
C22 C21 H21A 111.3
Ir1 C21 H21A 111.3
C22 C21 H21B 111.3
Ir1 C21 H21B 111.3
H21A C21 H21B 109.2
C21 C22 N7 104.9(10)
C21 C22 C25 111.3(11)
N7 C22 C25 115.1(11)
C21 C22 C23 104.3(10)
N7 C22 C23 104.5(11)
C25 C22 C23 115.6(11)
C26 C23 C24 117.6(12)
C26 C23 C22 115.4(11)
C24 C23 C22 108.4(10)
C26 C23 H23 104.6
C24 C23 H23 104.6
C22 C23 H23 104.6
C23 C24 Ir1 110.2(8)
C23 C24 H24A 109.6
Ir1 C24 H24A 109.6
C23 C24 H24B 109.6
Ir1 C24 H24B 109.6
H24A C24 H24B 108.1
C22 C25 H25A 109.5
C22 C25 H25B 109.5
H25A C25 H25B 109.5
C22 C25 H25C 109.5
H25A C25 H25C 109.5
H25B C25 H25C 109.5
C23 C26 H26A 109.5
C23 C26 H26B 109.5
H26A C26 H26B 109.5
C23 C26 H26C 109.5
H26A C26 H26C 109.5
H26B C26 H26C 109.5
N2 B1 N4 110.0(7)
N2 B1 N6 109.4(7)
N4 B1 N6 108.0(7)
N2 B1 H1 109.8
N4 B1 H1 109.8
N6 B1 H1 109.8

loop_
_geom_bond_atom_site_label_1
_geom_bond_atom_site_label_2
_geom_bond_distance
Ir1 C16 1.930(10)
Ir1 C21 2.067(9)
Ir1 C24 2.076(10)
Ir1 N1 2.151(8)
Ir1 N3 2.154(8)
Ir1 N5 2.183(6)
N1 N2 1.351(10)
N1 C1 1.359(12)
N2 C3 1.352(12)
N2 B1 1.533(12)
N3 C6 1.340(11)
N3 N4 1.370(10)
N4 C8 1.368(11)
N4 B1 1.551(12)
N5 C11 1.329(10)
N5 N6 1.357(9)
N6 C13 1.341(10)
N6 B1 1.557(12)
N7 C20 1.314(15)
N7 C16 1.389(13)
N7 C22 1.520(18)
C1 C2 1.404(15)
C1 C4 1.513(14)
C2 C3 1.372(13)
C2 H2 0.9500
C3 C5 1.472(14)
C4 H4A 0.9800
C4 H4B 0.9800
C4 H4C 0.9800
C5 H5A 0.9800
C5 H5B 0.9800
C5 H5C 0.9800
C6 C7 1.407(13)
C6 C9 1.467(13)
C7 C8 1.391(13)
C7 H7 0.9500
C8 C10 1.477(13)
C9 H9A 0.9800
C9 H9B 0.9800
C9 H9C 0.9800
C10 H10A 0.9800
C10 H10B 0.9800
C10 H10C 0.9800
C11 C12 1.406(12)
C11 C14 1.498(13)
C12 C13 1.357(12)
C12 H12 0.9500
C13 C15 1.488(12)
C14 H14A 0.9800
C14 H14B 0.9800
C14 H14C 0.9800
C15 H15A 0.9800
C15 H15B 0.9800
C15 H15C 0.9800
C16 C17 1.401(16)
C17 C18 1.382(15)
C17 H17 0.9500
C18 C19 1.432(19)
C18 H18 0.9500
C19 C20 1.39(2)
C19 H19 0.9500
C20 H20 0.9500
C21 C22 1.501(17)
C21 H21A 0.9900
C21 H21B 0.9900
C22 C25 1.562(15)
C22 C23 1.566(18)
C23 C26 1.437(17)
C23 C24 1.508(14)
C23 H23 1.0000
C24 H24A 0.9900
C24 H24B 0.9900
C25 H25A 0.9800
C25 H25B 0.9800
C25 H25C 0.9800
C26 H26A 0.9800
C26 H26B 0.9800
C26 H26C 0.9800
B1 H1 1.0000

loop_
_geom_torsion_atom_site_label_1
_geom_torsion_atom_site_label_2
_geom_torsion_atom_site_label_3
_geom_torsion_atom_site_label_4
_geom_torsion
C21 Ir1 N1 N2 -138.7(7)
C24 Ir1 N1 N2 139.1(7)
N3 Ir1 N1 N2 -43.4(7)
N5 Ir1 N1 N2 43.4(7)
C21 Ir1 N1 C1 44.0(11)
C24 Ir1 N1 C1 -38.2(11)
N3 Ir1 N1 C1 139.4(10)
N5 Ir1 N1 C1 -133.9(11)
C1 N1 N2 C3 -0.7(11)
Ir1 N1 N2 C3 -178.7(6)
C1 N1 N2 B1 -179.7(8)
Ir1 N1 N2 B1 2.2(11)
C16 Ir1 N3 C6 37.2(8)
C21 Ir1 N3 C6 -42.8(9)
N1 Ir1 N3 C6 -140.8(8)
N5 Ir1 N3 C6 134.3(8)
C16 Ir1 N3 N4 -142.9(6)
C21 Ir1 N3 N4 137.2(6)
N1 Ir1 N3 N4 39.2(5)
N5 Ir1 N3 N4 -45.8(5)
C6 N3 N4 C8 -0.1(9)
Ir1 N3 N4 C8 179.9(5)
C6 N3 N4 B1 -175.5(7)
Ir1 N3 N4 B1 4.5(8)
C16 Ir1 N5 C11 -38.1(9)
C24 Ir1 N5 C11 47.5(9)
N1 Ir1 N5 C11 140.8(9)
N3 Ir1 N5 C11 -131.6(9)
C16 Ir1 N5 N6 132.9(6)
C24 Ir1 N5 N6 -141.4(6)
N1 Ir1 N5 N6 -48.1(6)
N3 Ir1 N5 N6 39.5(6)
C11 N5 N6 C13 1.7(9)
Ir1 N5 N6 C13 -171.8(5)
C11 N5 N6 B1 -178.9(7)
Ir1 N5 N6 B1 7.6(9)
N2 N1 C1 C2 -0.5(12)
Ir1 N1 C1 C2 177.0(8)
N2 N1 C1 C4 -178.9(10)
Ir1 N1 C1 C4 -1.4(18)
N1 C1 C2 C3 1.5(13)
C4 C1 C2 C3 179.8(11)
N1 N2 C3 C2 1.6(11)
B1 N2 C3 C2 -179.4(9)
N1 N2 C3 C5 178.1(9)
B1 N2 C3 C5 -2.9(16)
C1 C2 C3 N2 -1.8(12)
C1 C2 C3 C5 -178.2(11)
N4 N3 C6 C7 2.9(9)
Ir1 N3 C6 C7 -177.1(5)
N4 N3 C6 C9 178.7(9)
Ir1 N3 C6 C9 -1.3(14)
N3 C6 C7 C8 -4.5(10)
C9 C6 C7 C8 179.8(9)
N3 N4 C8 C7 -2.7(9)
B1 N4 C8 C7 172.1(7)
N3 N4 C8 C10 -178.7(8)
B1 N4 C8 C10 -3.9(14)
C6 C7 C8 N4 4.3(9)
C6 C7 C8 C10 179.9(9)
N6 N5 C11 C12 -0.5(9)
Ir1 N5 C11 C12 171.1(6)
N6 N5 C11 C14 177.5(8)
Ir1 N5 C11 C14 -10.9(14)
N5 C11 C12 C13 -0.8(10)
C14 C11 C12 C13 -178.7(9)
N5 N6 C13 C12 -2.2(9)
B1 N6 C13 C12 178.5(8)
N5 N6 C13 C15 178.1(8)
B1 N6 C13 C15 -1.3(14)
C11 C12 C13 N6 1.8(10)
C11 C12 C13 C15 -178.5(9)
C20 N7 C16 C17 -1.3(19)
C22 N7 C16 C17 -175.7(11)
C20 N7 C16 Ir1 -177.0(11)
C22 N7 C16 Ir1 8.5(13)
C21 Ir1 C16 N7 -30.5(9)
C24 Ir1 C16 N7 52.0(9)
N3 Ir1 C16 N7 -125.6(8)
N5 Ir1 C16 N7 147.4(8)
C21 Ir1 C16 C17 154.7(13)
C24 Ir1 C16 C17 -122.8(13)
N3 Ir1 C16 C17 59.6(12)
N5 Ir1 C16 C17 -27.4(13)
N7 C16 C17 C18 -2.0(19)
Ir1 C16 C17 C18 172.7(10)
C16 C17 C18 C19 1(2)
C17 C18 C19 C20 3(2)
C16 N7 C20 C19 5(2)
C22 N7 C20 C19 179.3(12)
C18 C19 C20 N7 -6(2)
C16 Ir1 C21 C22 44.6(9)
C24 Ir1 C21 C22 -41.7(9)
N1 Ir1 C21 C22 -134.4(8)
N3 Ir1 C21 C22 137.5(8)
Ir1 C21 C22 N7 -49.2(10)
Ir1 C21 C22 C25 -174.3(9)
Ir1 C21 C22 C23 60.4(10)
C20 N7 C22 C21 -145.6(12)
C16 N7 C22 C21 29.1(13)
C20 N7 C22 C25 -23.0(18)
C16 N7 C22 C25 151.7(11)
C20 N7 C22 C23 105.0(13)
C16 N7 C22 C23 -80.4(12)
C21 C22 C23 C26 174.9(12)
N7 C22 C23 C26 -75.2(14)
C25 C22 C23 C26 52.5(18)
C21 C22 C23 C24 -50.8(14)
N7 C22 C23 C24 59.1(13)
C25 C22 C23 C24 -173.2(12)
C26 C23 C24 Ir1 149.0(12)
C22 C23 C24 Ir1 15.8(14)
C16 Ir1 C24 C23 -66.0(10)
C21 Ir1 C24 C23 14.2(10)
N1 Ir1 C24 C23 112.0(9)
N5 Ir1 C24 C23 -162.9(9)
N1 N2 B1 N4 57.4(10)
C3 N2 B1 N4 -121.4(9)
N1 N2 B1 N6 -61.1(10)
C3 N2 B1 N6 120.0(10)
C8 N4 B1 N2 123.9(9)
N3 N4 B1 N2 -61.7(9)
C8 N4 B1 N6 -116.7(9)
N3 N4 B1 N6 57.6(9)
C13 N6 B1 N2 -126.2(9)
N5 N6 B1 N2 54.5(10)
C13 N6 B1 N4 114.1(9)
N5 N6 B1 N4 -65.2(9)
